data_2001003
loop_
_publ_author_name
'Polborn, K.'
'Knorr, R.'
'B\"ohrer, P.'

_publ_section_title
;
 Front strain in the structure of
 2-benzylidene-1,1,3,3-tetramethylindan, a sterically congested styrene
;
_journal_issue 3
_journal_name_full 'Acta Crystallographica Section C'
_journal_page_first 490
_journal_page_last 492
_journal_paper_doi 10.1107/S0108270191008466
_journal_volume 48
_journal_year 1992
_chemical_formula_sum 'C20 H22'
_chemical_formula_weight 262.4
_symmetry_cell_setting monoclinic
_symmetry_space_group_name_Hall '-P 2ybc'
_symmetry_space_group_name_H-M 'P 1 21/c 1'
_cell_angle_alpha 90
_cell_angle_beta 95.61(2)
_cell_angle_gamma 90
_cell_formula_units_Z 4
_cell_length_a 8.331(3)
_cell_length_b 21.731(6)
_cell_length_c 8.804(3)
_cell_volume 1586.3(9)
_diffrn_radiation_type Mo
_diffrn_radiation_wavelength 0.71069
_exptl_absorpt_coefficient_mu 0.057
_exptl_crystal_density_diffrn 1.099
_exptl_crystal_F_000 568
_cod_data_source_file mu0272.cif
_cod_data_source_block mu0272a
_cod_original_cell_volume 1586
_cod_database_code 2001003

loop_
_atom_site_label
_atom_site_fract_x
_atom_site_fract_y
_atom_site_fract_z
_atom_site_U_iso_or_equiv
C(1) .5395(2) .59080(10) .2326(2) .0550(10)
C(2) .6613(2) .59790(10) .3749(2) .0510(10)
C(3) .6252(2) .65650(10) .4621(2) .0570(10)
C(4) .3604(2) .72120(10) .4304(3) .0700(10)
C(5) .2118(3) .72920(10) .3495(3) .0800(10)
C(6) .1629(3) .69210(10) .2265(3) .0800(10)
C(7) .2629(2) .64650(10) .1812(2) .0690(10)
C(8) .4127(2) .63820(10) .2628(2) .0560(10)
C(9) .4606(2) .67480(10) .3871(2) .0560(10)
C(10) .4654(3) .52660(10) .2146(3) .0720(10)
C(11) .6164(3) .60780(10) .0859(2) .0760(10)
C(12) .7511(2) .70630(10) .4389(3) .0820(10)
C(13) .6189(2) .64520(10) .6341(2) .0720(10)
C(14) .7825(2) .56090(10) .4209(2) .0600(10)
C(15) .8380(2) .50460(10) .3470(2) .0560(10)
C(16) .9492(2) .50850(10) .2403(2) .0650(10)
C(17) 1.0031(3) .45580(10) .1730(2) .0720(10)
C(18) .9484(2) .39940(10) .2096(2) .0680(10)
C(19) .8409(2) .39460(10) .3189(3) .0730(10)
C(20) .7879(2) .44690(10) .3871(3) .0690(10)
H(4A) .3941 .7473 .5154 ?
H(5A) .1413 .7610 .3792 ?
H(6B) .0585 .6981 .1720 ?
H(7B) .2296 .6209 .0948 ?
H(10D) .4173 .5158 .3057 ?
H(10E) .3844 .5263 .1292 ?
H(10F) .5480 .4973 .1975 ?
H(11D) .5380 .6030 -.0007 ?
H(11E) .6526 .6498 .0921 ?
H(11F) .7066 .5812 .0750 ?
H(12D) .7551 .7134 .3317 ?
H(12E) .7219 .7438 .4871 ?
H(12F) .8550 .6930 .4835 ?
H(13D) .5402 .6141 .6487 ?
H(13E) .7229 .6319 .6786 ?
H(13F) .5897 .6827 .6822 ?
H(14B) .8431 .5722 .5152 ?
H(16B) .9891 .5480 .2129 ?
H(17B) 1.0805 .4592 .0995 ?
H(18B) .9839 .3632 .1599 ?
H(19B) .8031 .3549 .3473 ?
H(20A) .7146 .4431 .4642 ?

loop_
_geom_bond_atom_site_label_1
_geom_bond_atom_site_label_2
_geom_bond_distance
C(1) C(2) 1.541(3)
C(1) C(8) 1.516(3)
C(1) C(10) 1.528(3)
C(1) C(11) 1.542(3)
C(2) C(3) 1.533(3)
C(2) C(14) 1.322(2)
C(3) C(9) 1.515(3)
C(3) C(12) 1.535(3)
C(3) C(13) 1.540(3)
C(4) C(5) 1.378(3)
C(4) C(9) 1.385(3)
C(5) C(6) 1.379(3)
C(6) C(7) 1.379(3)
C(7) C(8) 1.390(3)
C(8) C(9) 1.381(3)
C(14) C(15) 1.481(3)
C(15) C(16) 1.385(3)
C(15) C(20) 1.378(3)
C(16) C(17) 1.384(3)
C(17) C(18) 1.358(3)
C(18) C(19) 1.381(3)
C(19) C(20) 1.379(3)
